data_2237637
loop_
_publ_author_name
'Nayak, Prakash S.'
'Narayana, B.'
'Yathirajan, H. S.'
'Jasinski, Jerry P.'
'Butcher, Ray J.'

_publ_section_title
;
 2-(2,6-Dichlorophenyl)-<i>N</i>-(1,3-thiazol-2-yl)acetamide
;
_journal_coeditor_code HG5297
_journal_issue 4
_journal_name_full 'Acta Crystallographica Section E'
_journal_page_first o523
_journal_paper_doi 10.1107/S1600536813006260
_journal_volume 69
_journal_year 2013
_chemical_formula_iupac 'C11 H8 Cl2 N2 O S'
_chemical_formula_moiety 'C11 H8 Cl2 N2 O S'
_chemical_formula_sum 'C11 H8 Cl2 N2 O S'
_chemical_formula_weight 287.15
_chemical_name_systematic
;
2-(2,6-Dichlorophenyl)-<i>N</i>-(1,3-thiazol-2-yl)acetamide
;
_space_group_IT_number 2
_symmetry_cell_setting triclinic
_symmetry_space_group_name_Hall '-P 1'
_symmetry_space_group_name_H-M 'P -1'
_atom_sites_solution_hydrogens geom
_atom_sites_solution_primary direct
_atom_sites_solution_secondary difmap
_cell_angle_alpha 95.341(4)
_cell_angle_beta 106.140(5)
_cell_angle_gamma 96.745(4)
_cell_formula_units_Z 2
_cell_length_a 7.1278(4)
_cell_length_b 8.4434(4)
_cell_length_c 10.3637(6)
_cell_measurement_reflns_used 3814
_cell_measurement_temperature 123(2)
_cell_measurement_theta_max 37.5228
_cell_measurement_theta_min 3.1060
_cell_volume 589.80(6)
_computing_cell_refinement 'CrysAlis PRO (Agilent, 2012)'
_computing_data_collection 'CrysAlis PRO (Agilent, 2012)'
_computing_data_reduction 'CrysAlis PRO (Agilent, 2012)'
_computing_molecular_graphics 'SHELXTL (Sheldrick, 2008)'
_computing_publication_material 'SHELXTL (Sheldrick, 2008)'
_computing_structure_refinement 'SHELXL97 (Sheldrick, 2008)'
_computing_structure_solution 'SHELXS97 (Sheldrick, 2008)'
_diffrn_ambient_temperature 123(2)
_diffrn_detector_area_resol_mean 10.5081
_diffrn_measured_fraction_theta_full 0.998
_diffrn_measured_fraction_theta_max 0.939
_diffrn_measurement_device_type 'Agilent Xcalibur (Ruby, Gemini)'
_diffrn_measurement_method '\w scans'
_diffrn_radiation_monochromator graphite
_diffrn_radiation_source 'Enhance (Mo) X-ray Source'
_diffrn_radiation_type MoK\a
_diffrn_radiation_wavelength 0.71073
_diffrn_reflns_av_R_equivalents 0.0251
_diffrn_reflns_av_sigmaI/netI 0.0480
_diffrn_reflns_limit_h_max 12
_diffrn_reflns_limit_h_min -12
_diffrn_reflns_limit_k_max 14
_diffrn_reflns_limit_k_min -13
_diffrn_reflns_limit_l_max 8
_diffrn_reflns_limit_l_min -17
_diffrn_reflns_number 10674
_diffrn_reflns_theta_full 25.50
_diffrn_reflns_theta_max 37.61
_diffrn_reflns_theta_min 3.11
_exptl_absorpt_coefficient_mu 0.709
_exptl_absorpt_correction_T_max 1.00000
_exptl_absorpt_correction_T_min 0.90929
_exptl_absorpt_correction_type multi-scan
_exptl_absorpt_process_details
;
(CrysAlis RED; Agilent, 2012)
;
_exptl_crystal_colour colorless
_exptl_crystal_density_diffrn 1.617
_exptl_crystal_density_method 'not measured'
_exptl_crystal_description prism
_exptl_crystal_F_000 292
_exptl_crystal_size_max 0.3
_exptl_crystal_size_mid 0.2
_exptl_crystal_size_min 0.1
_refine_diff_density_max 0.632
_refine_diff_density_min -0.303
_refine_ls_extinction_method none
_refine_ls_goodness_of_fit_ref 1.048
_refine_ls_hydrogen_treatment mixed
_refine_ls_matrix_type full
_refine_ls_number_parameters 159
_refine_ls_number_reflns 5881
_refine_ls_number_restraints 0
_refine_ls_restrained_S_all 1.048
_refine_ls_R_factor_all 0.0613
_refine_ls_R_factor_gt 0.0405
_refine_ls_shift/su_max 0.001
_refine_ls_shift/su_mean 0.000
_refine_ls_structure_factor_coef Fsqd
_refine_ls_weighting_details 'calc w=1/[\s^2^(Fo^2^)+(0.0399P)^2^+0.0356P] where P=(Fo^2^+2Fc^2^)/3'
_refine_ls_weighting_scheme calc
_refine_ls_wR_factor_gt 0.0853
_refine_ls_wR_factor_ref 0.0958
_reflns_number_gt 4481
_reflns_number_total 5881
_reflns_threshold_expression I>2sigma(I)
_cod_data_source_file hg5297.cif
_cod_data_source_block I
_cod_database_code 2237637
_cod_database_fobs_code 2237637

loop_
_symmetry_equiv_pos_as_xyz
'x, y, z'
'-x, -y, -z'

loop_
_atom_site_type_symbol
_atom_site_label
_atom_site_fract_x
_atom_site_fract_y
_atom_site_fract_z
_atom_site_U_iso_or_equiv
_atom_site_adp_type
_atom_site_calc_flag
_atom_site_refinement_flags
_atom_site_occupancy
_atom_site_symmetry_multiplicity
S S1 0.07341(5) 0.70227(3) 0.53736(3) 0.01622(7) Uani d . 1 1
Cl Cl1 0.33730(6) 0.82751(4) 0.07966(4) 0.02553(8) Uani d . 1 1
Cl Cl2 0.41255(5) 0.22491(3) 0.21194(3) 0.02086(7) Uani d . 1 1
O O1 0.23281(15) 0.51841(10) 0.38090(10) 0.02131(19) Uani d . 1 1
N N1 0.38161(16) 0.77833(11) 0.43229(10) 0.01460(18) Uani d . 1 1
H H1N 0.472(3) 0.854(2) 0.4214(18) 0.033(5) Uiso d . 1 1
N N2 0.30837(16) 0.97170(11) 0.58210(10) 0.01568(18) Uani d . 1 1
C C1 0.36862(17) 0.52292(13) 0.13841(11) 0.01338(19) Uani d . 1 1
C C2 0.29093(19) 0.61876(14) 0.03922(13) 0.0166(2) Uani d . 1 1
C C3 0.1754(2) 0.55517(16) -0.09107(13) 0.0203(2) Uani d . 1 1
H H3A 0.1266 0.6242 -0.1559 0.024 Uiso calc R 1 1
C C4 0.1326(2) 0.38945(16) -0.12497(13) 0.0203(2) Uani d . 1 1
H H4A 0.0532 0.3444 -0.2135 0.024 Uiso calc R 1 1
C C5 0.20517(19) 0.28927(14) -0.03037(13) 0.0183(2) Uani d . 1 1
H H5A 0.1757 0.1757 -0.0536 0.022 Uiso calc R 1 1
C C6 0.32131(18) 0.35632(13) 0.09860(12) 0.0146(2) Uani d . 1 1
C C7 0.49054(18) 0.59521(14) 0.28024(12) 0.0154(2) Uani d . 1 1
H H7A 0.5705 0.6980 0.2768 0.019 Uiso calc R 1 1
H H7B 0.5820 0.5211 0.3199 0.019 Uiso calc R 1 1
C C8 0.35693(18) 0.62512(13) 0.36893(12) 0.0147(2) Uani d . 1 1
C C9 0.26992(17) 0.82641(13) 0.51500(11) 0.01340(19) Uani d . 1 1
C C10 0.1753(2) 0.98851(14) 0.65603(13) 0.0184(2) Uani d . 1 1
H H10A 0.1797 1.0856 0.7118 0.022 Uiso calc R 1 1
C C11 0.0385(2) 0.85772(14) 0.64385(13) 0.0184(2) Uani d . 1 1
H H11B -0.0622 0.8526 0.6878 0.022 Uiso calc R 1 1

loop_
_atom_site_aniso_label
_atom_site_aniso_U_11
_atom_site_aniso_U_22
_atom_site_aniso_U_33
_atom_site_aniso_U_12
_atom_site_aniso_U_13
_atom_site_aniso_U_23
S1 0.01826(14) 0.01396(12) 0.01733(13) -0.00207(9) 0.00928(11) -0.00039(10)
Cl1 0.03479(19) 0.01430(12) 0.03140(17) 0.00564(11) 0.01460(14) 0.00504(11)
Cl2 0.02711(16) 0.01518(12) 0.02042(14) 0.00524(10) 0.00606(12) 0.00315(10)
O1 0.0265(5) 0.0151(4) 0.0240(5) -0.0047(3) 0.0152(4) -0.0035(3)
N1 0.0184(5) 0.0107(4) 0.0159(4) -0.0013(3) 0.0095(4) -0.0019(3)
N2 0.0189(5) 0.0130(4) 0.0161(4) 0.0000(3) 0.0088(4) -0.0014(3)
C1 0.0147(5) 0.0136(4) 0.0131(5) 0.0019(4) 0.0070(4) -0.0008(4)
C2 0.0195(5) 0.0148(5) 0.0193(5) 0.0043(4) 0.0108(4) 0.0030(4)
C3 0.0222(6) 0.0264(6) 0.0160(5) 0.0085(5) 0.0089(5) 0.0054(5)
C4 0.0175(6) 0.0291(6) 0.0136(5) 0.0053(5) 0.0045(4) -0.0025(4)
C5 0.0182(5) 0.0178(5) 0.0176(5) 0.0020(4) 0.0055(4) -0.0044(4)
C6 0.0157(5) 0.0141(4) 0.0145(5) 0.0027(4) 0.0058(4) -0.0002(4)
C7 0.0160(5) 0.0153(5) 0.0148(5) -0.0007(4) 0.0068(4) -0.0029(4)
C8 0.0171(5) 0.0136(4) 0.0132(5) 0.0005(4) 0.0057(4) -0.0014(4)
C9 0.0157(5) 0.0124(4) 0.0127(4) 0.0008(4) 0.0060(4) 0.0007(4)
C10 0.0230(6) 0.0153(5) 0.0196(5) 0.0024(4) 0.0117(5) -0.0009(4)
C11 0.0200(6) 0.0192(5) 0.0190(5) 0.0018(4) 0.0119(5) 0.0001(4)

loop_
_atom_type_symbol
_atom_type_description
_atom_type_scat_dispersion_real
_atom_type_scat_dispersion_imag
_atom_type_scat_source
C C 0.0033 0.0016 'International Tables Vol C Tables 4.2.6.8 and 6.1.1.4'
H H 0.0000 0.0000 'International Tables Vol C Tables 4.2.6.8 and 6.1.1.4'
N N 0.0061 0.0033 'International Tables Vol C Tables 4.2.6.8 and 6.1.1.4'
O O 0.0106 0.0060 'International Tables Vol C Tables 4.2.6.8 and 6.1.1.4'
S S 0.1246 0.1234 'International Tables Vol C Tables 4.2.6.8 and 6.1.1.4'
Cl Cl 0.1484 0.1585 'International Tables Vol C Tables 4.2.6.8 and 6.1.1.4'

loop_
_geom_angle_atom_site_label_1
_geom_angle_atom_site_label_2
_geom_angle_atom_site_label_3
_geom_angle
C11 S1 C9 88.83(6)
C8 N1 C9 123.21(10)
C8 N1 H1N 120.7(12)
C9 N1 H1N 116.1(12)
C9 N2 C10 109.52(10)
C2 C1 C6 115.65(11)
C2 C1 C7 121.89(10)
C6 C1 C7 122.43(10)
C3 C2 C1 122.99(11)
C3 C2 Cl1 117.80(9)
C1 C2 Cl1 119.20(9)
C4 C3 C2 118.98(11)
C4 C3 H3A 120.5
C2 C3 H3A 120.5
C5 C4 C3 120.31(12)
C5 C4 H4A 119.8
C3 C4 H4A 119.8
C4 C5 C6 119.38(11)
C4 C5 H5A 120.3
C6 C5 H5A 120.3
C5 C6 C1 122.69(11)
C5 C6 Cl2 117.37(9)
C1 C6 Cl2 119.94(9)
C1 C7 C8 110.36(10)
C1 C7 H7A 109.6
C8 C7 H7A 109.6
C1 C7 H7B 109.6
C8 C7 H7B 109.6
H7A C7 H7B 108.1
O1 C8 N1 122.19(11)
O1 C8 C7 121.94(10)
N1 C8 C7 115.86(10)
N2 C9 N1 121.19(10)
N2 C9 S1 115.54(9)
N1 C9 S1 123.27(8)
C11 C10 N2 115.85(11)
C11 C10 H10A 122.1
N2 C10 H10A 122.1
C10 C11 S1 110.26(9)
C10 C11 H11B 124.9
S1 C11 H11B 124.9

loop_
_geom_bond_atom_site_label_1
_geom_bond_atom_site_label_2
_geom_bond_distance
_geom_bond_publ_flag
S1 C11 1.7212(13) y
S1 C9 1.7306(11) y
Cl1 C2 1.7436(12) y
Cl2 C6 1.7382(12) y
O1 C8 1.2266(14) ?
N1 C8 1.3637(14) ?
N1 C9 1.3870(15) ?
N1 H1N 0.890(19) ?
N2 C9 1.3114(14) ?
N2 C10 1.3863(16) ?
C1 C2 1.4006(16) ?
C1 C6 1.4021(15) ?
C1 C7 1.5121(16) ?
C2 C3 1.3901(18) ?
C3 C4 1.3867(19) ?
C3 H3A 0.9500 ?
C4 C5 1.3854(18) ?
C4 H4A 0.9500 ?
C5 C6 1.3879(17) ?
C5 H5A 0.9500 ?
C7 C8 1.5217(17) ?
C7 H7A 0.9900 ?
C7 H7B 0.9900 ?
C10 C11 1.3562(17) ?
C10 H10A 0.9500 ?
C11 H11B 0.9500 ?

loop_
_geom_hbond_atom_site_label_D
_geom_hbond_atom_site_label_H
_geom_hbond_atom_site_label_A
_geom_hbond_site_symmetry_A
_geom_hbond_distance_DH
_geom_hbond_distance_HA
_geom_hbond_distance_DA
_geom_hbond_angle_DHA
N1 H1N N2 2_676 0.890(19) 2.030(19) 2.9165(14) 173.9(17)

loop_
_geom_torsion_atom_site_label_1
_geom_torsion_atom_site_label_2
_geom_torsion_atom_site_label_3
_geom_torsion_atom_site_label_4
_geom_torsion
C6 C1 C2 C3 -0.48(18)
C7 C1 C2 C3 -178.78(11)
C6 C1 C2 Cl1 178.78(9)
C7 C1 C2 Cl1 0.48(16)
C1 C2 C3 C4 0.69(19)
Cl1 C2 C3 C4 -178.58(10)
C2 C3 C4 C5 -0.38(19)
C3 C4 C5 C6 -0.09(19)
C4 C5 C6 C1 0.30(19)
C4 C5 C6 Cl2 -178.67(10)
C2 C1 C6 C5 -0.02(17)
C7 C1 C6 C5 178.27(11)
C2 C1 C6 Cl2 178.92(9)
C7 C1 C6 Cl2 -2.79(16)
C2 C1 C7 C8 86.29(13)
C6 C1 C7 C8 -91.89(13)
C9 N1 C8 O1 0.06(19)
C9 N1 C8 C7 179.00(10)
C1 C7 C8 O1 53.64(15)
C1 C7 C8 N1 -125.30(11)
C10 N2 C9 N1 179.79(11)
C10 N2 C9 S1 -0.23(13)
C8 N1 C9 N2 174.79(11)
C8 N1 C9 S1 -5.18(17)
C11 S1 C9 N2 0.53(10)
C11 S1 C9 N1 -179.49(10)
C9 N2 C10 C11 -0.31(16)
N2 C10 C11 S1 0.70(15)
C9 S1 C11 C10 -0.66(10)

loop_
_cod_related_entry_id
_cod_related_entry_database
_cod_related_entry_code
1 ChemSpider 3606822
